data_7206573
loop_
_publ_author_name
'Bosch, Eric'
'Matheny, Julie'
'Brown, Amy E.'
'Eichler, Barrett'

_publ_section_title
;
 Role of counterions in the structures of diquinolinyl-silver
 coordination polymers
;
_journal_issue 19
_journal_name_full CrystEngComm
_journal_page_first 5755
_journal_paper_doi 10.1039/c1ce05753g
_journal_volume 13
_journal_year 2011
_chemical_formula_moiety 'C22 H15 Ag N3, F6 Sb'
_chemical_formula_sum 'C22 H15 Ag F6 N3 Sb'
_chemical_formula_weight 664.99
_chemical_name_systematic
;
?
;
_space_group_IT_number 2
_space_group_name_Hall '-P 1'
_symmetry_cell_setting triclinic
_symmetry_space_group_name_Hall '-P 1'
_symmetry_space_group_name_H-M 'P -1'
_atom_sites_solution_hydrogens geom
_atom_sites_solution_primary direct
_atom_sites_solution_secondary difmap
_audit_creation_method SHELXL-97
_cell_angle_alpha 76.926(2)
_cell_angle_beta 83.3280(10)
_cell_angle_gamma 72.711(2)
_cell_formula_units_Z 2
_cell_length_a 8.3032(10)
_cell_length_b 11.4028(11)
_cell_length_c 12.3817(10)
_cell_measurement_reflns_used 6561
_cell_measurement_temperature 173(2)
_cell_measurement_theta_max 26.90
_cell_measurement_theta_min 2.28
_cell_volume 1088.80(19)
_computing_cell_refinement 'SAINT (Bruker, 1998)'
_computing_data_collection 'SMART (Bruker, 1998)'
_computing_data_reduction 'SAINT (Bruker, 1998)'
_computing_molecular_graphics 'ORTEP-III (Burnett & Johnson, 1996)'
_computing_publication_material 'CIFTAB (Sheldrick, 1997)'
_computing_structure_refinement 'SHELXL-97 (Sheldrick, 1997)'
_computing_structure_solution 'SHELXS-97 (Sheldrick, 1997)'
_diffrn_ambient_temperature 173(2)
_diffrn_detector_area_resol_mean 8.3660
_diffrn_measured_fraction_theta_full 0.999
_diffrn_measured_fraction_theta_max 0.965
_diffrn_measurement_device_type 'Bruker SMART CCD area detector'
_diffrn_measurement_method 'omega scans'
_diffrn_radiation_monochromator graphite
_diffrn_radiation_source 'fine-focus sealed tube'
_diffrn_radiation_type MoK\a
_diffrn_radiation_wavelength 0.71073
_diffrn_reflns_av_R_equivalents 0.0333
_diffrn_reflns_av_sigmaI/netI 0.0298
_diffrn_reflns_limit_h_max 10
_diffrn_reflns_limit_h_min -10
_diffrn_reflns_limit_k_max 14
_diffrn_reflns_limit_k_min -14
_diffrn_reflns_limit_l_max 15
_diffrn_reflns_limit_l_min -15
_diffrn_reflns_number 20615
_diffrn_reflns_theta_full 25.00
_diffrn_reflns_theta_max 27.45
_diffrn_reflns_theta_min 1.69
_exptl_absorpt_coefficient_mu 2.206
_exptl_absorpt_correction_T_max 0.6961
_exptl_absorpt_correction_T_min 0.4693
_exptl_absorpt_correction_type multi-scan
_exptl_absorpt_process_details
;
Data were corrected for decay and absorption using the program SADABS
based on the method of R.H. Blessing (Acta Cryst. A51, 33-38, 1995).
;
_exptl_crystal_colour colourless
_exptl_crystal_density_diffrn 2.028
_exptl_crystal_density_method 'not measured'
_exptl_crystal_description irregular
_exptl_crystal_F_000 640
_exptl_crystal_size_max 0.40
_exptl_crystal_size_mid 0.27
_exptl_crystal_size_min 0.18
_refine_diff_density_max 0.559
_refine_diff_density_min -0.633
_refine_diff_density_rms 0.092
_refine_ls_extinction_method none
_refine_ls_goodness_of_fit_ref 1.018
_refine_ls_hydrogen_treatment constr
_refine_ls_matrix_type full
_refine_ls_number_parameters 299
_refine_ls_number_reflns 4809
_refine_ls_number_restraints 0
_refine_ls_restrained_S_all 1.018
_refine_ls_R_factor_all 0.0367
_refine_ls_R_factor_gt 0.0261
_refine_ls_shift/su_max 0.001
_refine_ls_shift/su_mean 0.000
_refine_ls_structure_factor_coef Fsqd
_refine_ls_weighting_details 'calc w=1/[\s^2^(Fo^2^)+(0.0153P)^2^+1.5792P] where P=(Fo^2^+2Fc^2^)/3'
_refine_ls_weighting_scheme calc
_refine_ls_wR_factor_gt 0.0500
_refine_ls_wR_factor_ref 0.0547
_reflns_number_gt 3977
_reflns_number_total 4809
_reflns_threshold_expression >2sigma(I)
_cod_data_source_file c1ce05753g.txt
_cod_data_source_block bq3agsbf6
_cod_original_sg_symbol_H-M P-1
_cod_database_code 7206573

loop_
_symmetry_equiv_pos_as_xyz
'x, y, z'
'-x, -y, -z'

loop_
_atom_site_label
_atom_site_type_symbol
_atom_site_fract_x
_atom_site_fract_y
_atom_site_fract_z
_atom_site_U_iso_or_equiv
_atom_site_adp_type
_atom_site_occupancy
_atom_site_symmetry_multiplicity
_atom_site_calc_flag
_atom_site_refinement_flags
Sb1 Sb -0.21471(3) 0.328789(18) 0.194990(17) 0.02711(6) Uani 1 1 d .
Ag1 Ag 0.21124(3) 0.04190(2) 0.47611(2) 0.02988(7) Uani 1 1 d .
F1 F -0.3019(4) 0.4586(2) 0.0799(2) 0.0780(8) Uani 1 1 d .
N1 N 0.0981(3) 0.1856(2) 0.5720(2) 0.0227(5) Uani 1 1 d .
C1 C -0.0200(4) 0.2864(3) 0.5293(2) 0.0240(6) Uani 1 1 d .
H19 H -0.0537 0.2928 0.4569 0.029 Uiso 1 1 calc R
F2 F -0.1093(3) 0.4293(2) 0.2437(2) 0.0614(7) Uani 1 1 d .
N2 N -0.6726(3) 0.8738(2) 0.4108(2) 0.0229(5) Uani 1 1 d .
C2 C 0.1500(4) 0.1755(3) 0.6761(2) 0.0225(6) Uani 1 1 d .
F3 F -0.0208(3) 0.2691(2) 0.10840(19) 0.0567(6) Uani 1 1 d .
N3 N 0.3209(4) 0.1922(3) 0.3176(3) 0.0493(8) Uani 1 1 d .
C3 C 0.2766(4) 0.0683(3) 0.7229(3) 0.0275(7) Uani 1 1 d .
H12 H 0.3259 0.0037 0.6824 0.033 Uiso 1 1 calc R
F4 F -0.3161(3) 0.2246(2) 0.14896(19) 0.0503(6) Uani 1 1 d .
C4 C 0.3280(4) 0.0575(3) 0.8258(3) 0.0345(8) Uani 1 1 d .
H13 H 0.4139 -0.0146 0.8566 0.041 Uiso 1 1 calc R
F5 F -0.4080(2) 0.38496(18) 0.28317(18) 0.0460(5) Uani 1 1 d .
C5 C 0.2555(4) 0.1519(3) 0.8873(3) 0.0361(8) Uani 1 1 d .
H14 H 0.2925 0.1426 0.9593 0.043 Uiso 1 1 calc R
F6 F -0.1321(3) 0.1987(2) 0.31569(18) 0.0549(6) Uani 1 1 d .
C6 C 0.1334(4) 0.2559(3) 0.8448(3) 0.0320(7) Uani 1 1 d .
H15 H 0.0855 0.3190 0.8871 0.038 Uiso 1 1 calc R
C7 C 0.0770(4) 0.2709(3) 0.7377(2) 0.0237(6) Uani 1 1 d .
C8 C -0.0495(4) 0.3767(3) 0.6893(3) 0.0260(7) Uani 1 1 d .
H17 H -0.1004 0.4419 0.7288 0.031 Uiso 1 1 calc R
C9 C -0.0995(4) 0.3859(3) 0.5856(3) 0.0239(6) Uani 1 1 d .
C10 C -0.2277(4) 0.4911(3) 0.5319(3) 0.0259(7) Uani 1 1 d .
C11 C -0.3344(4) 0.5773(3) 0.4865(3) 0.0273(7) Uani 1 1 d .
C12 C -0.4602(4) 0.6753(3) 0.4226(3) 0.0245(6) Uani 1 1 d .
C13 C -0.5572(4) 0.7811(3) 0.4665(2) 0.0240(6) Uani 1 1 d .
H9 H -0.5380 0.7852 0.5395 0.029 Uiso 1 1 calc R
C14 C -0.7032(4) 0.8684(3) 0.3052(2) 0.0213(6) Uani 1 1 d .
C15 C -0.8269(4) 0.9656(3) 0.2452(3) 0.0272(7) Uani 1 1 d .
H2 H -0.8894 1.0346 0.2776 0.033 Uiso 1 1 calc R
C16 C -0.8580(4) 0.9617(3) 0.1406(3) 0.0332(7) Uani 1 1 d .
H3 H -0.9418 1.0284 0.1007 0.040 Uiso 1 1 calc R
C17 C -0.7676(4) 0.8600(3) 0.0908(3) 0.0359(8) Uani 1 1 d .
H4 H -0.7905 0.8585 0.0178 0.043 Uiso 1 1 calc R
C18 C -0.6474(4) 0.7638(3) 0.1474(3) 0.0313(7) Uani 1 1 d .
H5 H -0.5870 0.6952 0.1137 0.038 Uiso 1 1 calc R
C19 C -0.6115(4) 0.7652(3) 0.2562(2) 0.0242(6) Uani 1 1 d .
C20 C -0.4884(4) 0.6692(3) 0.3176(3) 0.0276(7) Uani 1 1 d .
H7 H -0.4243 0.5996 0.2863 0.033 Uiso 1 1 calc R
C21 C 0.3116(5) 0.2635(4) 0.2373(3) 0.0395(8) Uani 1 1 d .
C22 C 0.2999(5) 0.3562(4) 0.1339(3) 0.0473(10) Uani 1 1 d .
H22A H 0.1808 0.3970 0.1186 0.071 Uiso 1 1 calc R
H22B H 0.3563 0.3147 0.0730 0.071 Uiso 1 1 calc R
H22C H 0.3546 0.4193 0.1405 0.071 Uiso 1 1 calc R

loop_
_atom_site_aniso_label
_atom_site_aniso_U_11
_atom_site_aniso_U_22
_atom_site_aniso_U_33
_atom_site_aniso_U_23
_atom_site_aniso_U_13
_atom_site_aniso_U_12
Sb1 0.03085(12) 0.02362(11) 0.02759(12) -0.00800(8) -0.00163(9) -0.00658(8)
Ag1 0.03565(14) 0.02205(12) 0.02780(13) -0.01132(9) -0.00245(11) 0.00312(10)
F1 0.102(2) 0.0587(16) 0.0556(16) 0.0257(13) -0.0218(15) -0.0165(15)
N1 0.0270(13) 0.0179(12) 0.0207(13) -0.0044(10) 0.0014(10) -0.0030(10)
C1 0.0279(16) 0.0200(14) 0.0215(15) -0.0048(11) -0.0003(13) -0.0029(12)
F2 0.0550(14) 0.0640(15) 0.0858(19) -0.0409(14) 0.0050(13) -0.0316(12)
N2 0.0251(13) 0.0181(12) 0.0227(13) -0.0048(10) -0.0002(10) -0.0018(10)
C2 0.0236(15) 0.0220(14) 0.0212(15) -0.0023(11) 0.0018(12) -0.0081(12)
F3 0.0516(14) 0.0675(15) 0.0579(15) -0.0320(12) 0.0223(12) -0.0218(12)
N3 0.065(2) 0.054(2) 0.0354(18) -0.0034(16) 0.0023(16) -0.0318(18)
C3 0.0308(17) 0.0206(15) 0.0284(17) -0.0022(12) -0.0032(14) -0.0045(12)
F4 0.0519(13) 0.0560(13) 0.0599(14) -0.0358(11) 0.0034(11) -0.0251(11)
C4 0.0355(18) 0.0285(17) 0.0350(19) 0.0055(14) -0.0098(15) -0.0085(14)
F5 0.0400(11) 0.0378(11) 0.0610(14) -0.0247(10) 0.0121(10) -0.0069(9)
C5 0.043(2) 0.044(2) 0.0240(17) -0.0023(15) -0.0094(15) -0.0170(16)
F6 0.0660(15) 0.0436(12) 0.0396(12) -0.0030(10) -0.0121(11) 0.0075(11)
C6 0.0406(19) 0.0332(17) 0.0252(17) -0.0096(14) -0.0008(15) -0.0126(15)
C7 0.0248(15) 0.0231(15) 0.0243(15) -0.0044(12) 0.0015(13) -0.0095(12)
C8 0.0276(16) 0.0210(15) 0.0298(17) -0.0109(12) 0.0041(13) -0.0054(12)
C9 0.0217(15) 0.0180(14) 0.0298(17) -0.0050(12) 0.0023(13) -0.0037(11)
C10 0.0247(16) 0.0191(14) 0.0317(17) -0.0054(12) 0.0024(13) -0.0043(12)
C11 0.0279(16) 0.0211(15) 0.0311(17) -0.0057(13) 0.0038(14) -0.0059(13)
C12 0.0223(15) 0.0182(14) 0.0311(17) -0.0020(12) 0.0004(13) -0.0055(11)
C13 0.0293(16) 0.0196(14) 0.0209(15) -0.0056(11) 0.0019(13) -0.0037(12)
C14 0.0243(15) 0.0201(14) 0.0199(15) -0.0046(11) 0.0020(12) -0.0073(11)
C15 0.0294(16) 0.0237(15) 0.0259(16) -0.0044(12) -0.0022(13) -0.0039(13)
C16 0.0348(18) 0.0327(18) 0.0303(18) -0.0029(14) -0.0045(15) -0.0080(14)
C17 0.043(2) 0.045(2) 0.0243(17) -0.0098(15) -0.0028(15) -0.0158(16)
C18 0.0373(18) 0.0315(17) 0.0289(17) -0.0148(14) 0.0049(15) -0.0113(14)
C19 0.0263(15) 0.0212(15) 0.0264(16) -0.0076(12) 0.0043(13) -0.0085(12)
C20 0.0287(16) 0.0183(15) 0.0338(18) -0.0094(12) 0.0061(14) -0.0033(12)
C21 0.040(2) 0.048(2) 0.038(2) -0.0136(17) 0.0063(17) -0.0224(17)
C22 0.040(2) 0.059(2) 0.039(2) 0.0065(18) -0.0039(17) -0.0186(18)

loop_
_atom_type_symbol
_atom_type_description
_atom_type_scat_dispersion_real
_atom_type_scat_dispersion_imag
_atom_type_scat_source
C C 0.0033 0.0016 'International Tables Vol C Tables 4.2.6.8 and 6.1.1.4'
H H 0.0000 0.0000 'International Tables Vol C Tables 4.2.6.8 and 6.1.1.4'
N N 0.0061 0.0033 'International Tables Vol C Tables 4.2.6.8 and 6.1.1.4'
F F 0.0171 0.0103 'International Tables Vol C Tables 4.2.6.8 and 6.1.1.4'
Ag Ag -0.8971 1.1015 'International Tables Vol C Tables 4.2.6.8 and 6.1.1.4'
Sb Sb -0.5866 1.5461 'International Tables Vol C Tables 4.2.6.8 and 6.1.1.4'

loop_
_geom_angle_atom_site_label_1
_geom_angle_atom_site_label_2
_geom_angle_atom_site_label_3
_geom_angle
_geom_angle_site_symmetry_1
_geom_angle_site_symmetry_3
F1 Sb1 F4 91.22(12) . .
F1 Sb1 F2 90.36(13) . .
F4 Sb1 F2 178.36(11) . .
F1 Sb1 F5 89.29(11) . .
F4 Sb1 F5 90.05(9) . .
F2 Sb1 F5 90.38(10) . .
F1 Sb1 F3 91.77(12) . .
F4 Sb1 F3 89.33(10) . .
F2 Sb1 F3 90.21(10) . .
F5 Sb1 F3 178.78(10) . .
F1 Sb1 F6 178.01(11) . .
F4 Sb1 F6 89.00(11) . .
F2 Sb1 F6 89.43(11) . .
F5 Sb1 F6 88.73(10) . .
F3 Sb1 F6 90.21(10) . .
N2 Ag1 N1 169.01(9) 1_645 .
N2 Ag1 N3 96.35(10) 1_645 .
N1 Ag1 N3 93.49(10) . .
C1 N1 C2 119.1(2) . .
C1 N1 Ag1 119.7(2) . .
C2 N1 Ag1 121.23(18) . .
N1 C1 C9 123.5(3) . .
C13 N2 C14 119.0(2) . .
C13 N2 Ag1 120.0(2) . 1_465
C14 N2 Ag1 120.49(18) . 1_465
N1 C2 C3 119.8(3) . .
N1 C2 C7 120.9(3) . .
C3 C2 C7 119.3(3) . .
C21 N3 Ag1 154.8(3) . .
C4 C3 C2 120.1(3) . .
C3 C4 C5 120.7(3) . .
C6 C5 C4 120.6(3) . .
C5 C6 C7 120.3(3) . .
C8 C7 C6 122.9(3) . .
C8 C7 C2 118.2(3) . .
C6 C7 C2 118.9(3) . .
C9 C8 C7 120.4(3) . .
C8 C9 C1 118.0(3) . .
C8 C9 C10 123.0(3) . .
C1 C9 C10 119.0(3) . .
C11 C10 C9 179.2(4) . .
C10 C11 C12 174.3(3) . .
C20 C12 C13 118.4(3) . .
C20 C12 C11 120.7(3) . .
C13 C12 C11 120.8(3) . .
N2 C13 C12 123.1(3) . .
N2 C14 C15 119.8(3) . .
N2 C14 C19 120.9(3) . .
C15 C14 C19 119.2(3) . .
C16 C15 C14 120.5(3) . .
C15 C16 C17 120.9(3) . .
C18 C17 C16 120.0(3) . .
C17 C18 C19 120.5(3) . .
C20 C19 C18 122.8(3) . .
C20 C19 C14 118.3(3) . .
C18 C19 C14 118.9(3) . .
C12 C20 C19 120.1(3) . .
N3 C21 C22 179.7(4) . .

loop_
_geom_bond_atom_site_label_1
_geom_bond_atom_site_label_2
_geom_bond_distance
_geom_bond_site_symmetry_2
Sb1 F1 1.843(2) .
Sb1 F4 1.8596(19) .
Sb1 F2 1.864(2) .
Sb1 F5 1.8642(19) .
Sb1 F3 1.867(2) .
Sb1 F6 1.880(2) .
Ag1 N2 2.163(2) 1_645
Ag1 N1 2.164(2) .
Ag1 N3 2.571(3) .
N1 C1 1.319(4) .
N1 C2 1.375(4) .
C1 C9 1.420(4) .
N2 C13 1.316(4) .
N2 C14 1.379(4) .
N2 Ag1 2.163(2) 1_465
C2 C3 1.411(4) .
C2 C7 1.418(4) .
N3 C21 1.126(4) .
C3 C4 1.359(4) .
C4 C5 1.407(5) .
C5 C6 1.356(5) .
C6 C7 1.414(4) .
C7 C8 1.409(4) .
C8 C9 1.366(4) .
C9 C10 1.435(4) .
C10 C11 1.189(4) .
C11 C12 1.437(4) .
C12 C20 1.367(4) .
C12 C13 1.421(4) .
C14 C15 1.401(4) .
C14 C19 1.420(4) .
C15 C16 1.362(4) .
C16 C17 1.410(5) .
C17 C18 1.362(5) .
C18 C19 1.418(4) .
C19 C20 1.401(4) .
C21 C22 1.457(5) .
